data_2237467
loop_
_publ_author_name
'Lahtinen, Manu'
'N\"attinen, Kalle'
'Nummelin, Sami'

_publ_section_title
;
 Methyl 3',4',5'-trimethoxybiphenyl-4-carboxylate
;
_journal_coeditor_code FJ2614
_journal_issue 3
_journal_name_full 'Acta Crystallographica Section E'
_journal_page_first o383
_journal_paper_doi 10.1107/S1600536813004133
_journal_volume 69
_journal_year 2013
_chemical_formula_iupac 'C17 H18 O5'
_chemical_formula_moiety 'C17 H18 O5'
_chemical_formula_sum 'C17 H18 O5'
_chemical_formula_weight 302.31
_chemical_name_systematic
;
Methyl 3',4',5'-trimethoxybiphenyl-4-carboxylate
;
_space_group_crystal_system triclinic
_space_group_IT_number 2
_space_group_name_Hall '-P 1'
_space_group_name_H-M_alt 'P -1'
_symmetry_space_group_name_Hall '-P 1'
_symmetry_space_group_name_H-M 'P -1'
_atom_sites_solution_hydrogens geom
_atom_sites_solution_primary direct
_atom_sites_solution_secondary difmap
_audit_creation_method
;
Olex2 1.2
;
_cell_angle_alpha 92.834(6)
_cell_angle_beta 92.448(5)
_cell_angle_gamma 115.822(7)
_cell_formula_units_Z 2
_cell_length_a 7.9103(5)
_cell_length_b 8.6054(7)
_cell_length_c 11.8779(7)
_cell_measurement_reflns_used 3244
_cell_measurement_temperature 123.01(10)
_cell_measurement_theta_max 76.1453
_cell_measurement_theta_min 3.7323
_cell_volume 725.06(10)
_computing_cell_refinement 'CrysAlis PRO (Agilent, 2010)'
_computing_data_collection 'CrysAlis PRO (Agilent, 2010)'
_computing_data_reduction 'CrysAlis PRO (Agilent, 2010)'
_computing_molecular_graphics
;
OLEX2 (Dolomanov <i>et al.</i>, 2009) and Mercury (Macrae <i>et al.</i>,
2006)
;
_computing_publication_material
;
OLEX2 (Dolomanov <i>et al.</i>, 2009)
;
_computing_structure_refinement
;
SHELXL97 (Sheldrick, 2008)
;
_computing_structure_solution 'SUPERFLIP (Palatinus & Chapuis, 2007)'
_diffrn_ambient_temperature 123.01(10)
_diffrn_detector_area_resol_mean 10.3953
_diffrn_measured_fraction_theta_full 0.9853
_diffrn_measured_fraction_theta_max 0.9853
_diffrn_measurement_device_type 'Agilent SuperNova (Dual source with Cu, Atlas)'
_diffrn_measurement_method '\w scans'
_diffrn_radiation_monochromator mirror
_diffrn_radiation_type 'Cu K\a'
_diffrn_radiation_wavelength 1.5418
_diffrn_reflns_av_R_equivalents 0.0163
_diffrn_reflns_limit_h_max 9
_diffrn_reflns_limit_h_min -6
_diffrn_reflns_limit_k_max 10
_diffrn_reflns_limit_k_min -10
_diffrn_reflns_limit_l_max 14
_diffrn_reflns_limit_l_min -14
_diffrn_reflns_number 4547
_diffrn_reflns_theta_full 69.99
_diffrn_reflns_theta_max 69.99
_diffrn_reflns_theta_min 3.74
_exptl_absorpt_coefficient_mu 0.844
_exptl_absorpt_correction_T_max 0.951
_exptl_absorpt_correction_T_min 0.827
_exptl_absorpt_correction_type analytical
_exptl_absorpt_process_details
;
(CrysAlis PRO; Agilent, 2010)
;
_exptl_crystal_colour colourless
_exptl_crystal_density_diffrn 1.385
_exptl_crystal_density_method 'not measured'
_exptl_crystal_description plate
_exptl_crystal_F_000 320
_exptl_crystal_size_max 0.4887
_exptl_crystal_size_mid 0.2322
_exptl_crystal_size_min 0.0953
_refine_diff_density_max 0.262
_refine_diff_density_min -0.252
_refine_ls_extinction_coef 0.0068(13)
_refine_ls_extinction_expression Fc^*^=kFc[1+0.001xFc^2^\l^3^/sin(2\q)]^-1/4^
_refine_ls_extinction_method 'SHELXL97 (Sheldrick, 2008)'
_refine_ls_goodness_of_fit_ref 1.045
_refine_ls_hydrogen_treatment constr
_refine_ls_matrix_type full
_refine_ls_number_parameters 204
_refine_ls_number_reflns 2731
_refine_ls_number_restraints 0
_refine_ls_restrained_S_all 1.045
_refine_ls_R_factor_all 0.0364
_refine_ls_R_factor_gt 0.0341
_refine_ls_shift/su_max 0.001
_refine_ls_shift/su_mean 0.000
_refine_ls_structure_factor_coef Fsqd
_refine_ls_weighting_details 'calc w=1/[\s^2^(Fo^2^)+(0.0554P)^2^+0.1670P] where P=(Fo^2^+2Fc^2^)/3'
_refine_ls_weighting_scheme calc
_refine_ls_wR_factor_gt 0.0937
_refine_ls_wR_factor_ref 0.0960
_reflns_number_gt 2524
_reflns_number_total 2731
_reflns_threshold_expression I>2sigma(I)
_cod_data_source_file fj2614.cif
_cod_data_source_block I
_cod_original_cell_volume 725.07(9)
_cod_database_code 2237467
_cod_database_fobs_code 2237467

loop_
_space_group_symop_id
_space_group_symop_operation_xyz
1 'x, y, z'
2 '-x, -y, -z'

loop_
_atom_site_type_symbol
_atom_site_label
_atom_site_fract_x
_atom_site_fract_y
_atom_site_fract_z
_atom_site_U_iso_or_equiv
_atom_site_adp_type
_atom_site_calc_flag
_atom_site_refinement_flags
_atom_site_occupancy
_atom_site_symmetry_multiplicity
O O20 0.15945(10) 0.37481(10) 0.32775(6) 0.0189(2) Uani d . 1 1
O O17 0.09397(11) 0.16999(10) 0.13913(7) 0.0215(2) Uani d . 1 1
O O2 1.52912(10) 1.04374(10) 0.31139(7) 0.0209(2) Uani d . 1 1
O O14 0.37423(11) 0.19633(11) 0.00966(7) 0.0228(2) Uani d . 1 1
O O4 1.43214(11) 1.16372(11) 0.45157(7) 0.0249(2) Uani d . 1 1
C C19 0.31151(15) 0.40188(14) 0.26702(9) 0.0164(2) Uani d . 1 1
C C22 0.49386(15) 0.52658(14) 0.29919(9) 0.0164(2) Uani d . 1 1
H H22 0.5177 0.6002 0.3661 0.020 Uiso calc R 1 1
C C16 0.27386(15) 0.29495(14) 0.16769(9) 0.0174(2) Uani d . 1 1
C C6 1.17401(15) 0.76841(15) 0.27483(9) 0.0185(2) Uani d . 1 1
H H6 1.2780 0.7473 0.2559 0.022 Uiso calc R 1 1
C C7 0.99186(15) 0.64548(14) 0.24261(9) 0.0183(2) Uani d . 1 1
H H7 0.9724 0.5398 0.2030 0.022 Uiso calc R 1 1
C C11 0.64163(15) 0.54313(14) 0.23285(9) 0.0166(2) Uani d . 1 1
C C10 1.05099(15) 0.95224(14) 0.36160(9) 0.0191(2) Uani d . 1 1
H H10 1.0707 1.0566 0.4032 0.023 Uiso calc R 1 1
C C5 1.20468(15) 0.92276(14) 0.33487(9) 0.0168(2) Uani d . 1 1
C C8 0.83642(15) 0.67484(14) 0.26762(9) 0.0164(2) Uani d . 1 1
C C18 0.00490(16) 0.20396(16) 0.04195(11) 0.0254(3) Uani d . 1 1
H H18A 0.0834 0.2196 -0.0221 0.038 Uiso calc R 1 1
H H18B -0.0109 0.3094 0.0586 0.038 Uiso calc R 1 1
H H18C -0.1187 0.1061 0.0230 0.038 Uiso calc R 1 1
C C9 0.86947(15) 0.83046(14) 0.32792(10) 0.0190(2) Uani d . 1 1
H H9 0.7660 0.8529 0.3460 0.023 Uiso calc R 1 1
C C3 1.39732(15) 1.05633(14) 0.37365(9) 0.0180(2) Uani d . 1 1
C C13 0.42300(16) 0.31014(14) 0.10261(9) 0.0183(2) Uani d . 1 1
C C15 0.51955(16) 0.20895(16) -0.06177(10) 0.0235(3) Uani d . 1 1
H H15A 0.4656 0.1228 -0.1263 0.035 Uiso calc R 1 1
H H15B 0.6151 0.1876 -0.0190 0.035 Uiso calc R 1 1
H H15C 0.5778 0.3252 -0.0890 0.035 Uiso calc R 1 1
C C12 0.60543(15) 0.43431(14) 0.13456(9) 0.0181(2) Uani d . 1 1
H H12 0.7057 0.4451 0.0894 0.022 Uiso calc R 1 1
C C21 0.19948(16) 0.44995(16) 0.44155(9) 0.0225(3) Uani d . 1 1
H H21A 0.2520 0.5762 0.4413 0.034 Uiso calc R 1 1
H H21B 0.2908 0.4186 0.4804 0.034 Uiso calc R 1 1
H H21C 0.0831 0.4065 0.4809 0.034 Uiso calc R 1 1
C C1 1.72008(15) 1.17042(15) 0.34262(11) 0.0229(3) Uani d . 1 1
H H1A 1.8043 1.1574 0.2888 0.034 Uiso calc R 1 1
H H1B 1.7580 1.1529 0.4188 0.034 Uiso calc R 1 1
H H1C 1.7275 1.2870 0.3415 0.034 Uiso calc R 1 1

loop_
_atom_site_aniso_label
_atom_site_aniso_U_11
_atom_site_aniso_U_22
_atom_site_aniso_U_33
_atom_site_aniso_U_12
_atom_site_aniso_U_13
_atom_site_aniso_U_23
O20 0.0124(4) 0.0220(4) 0.0179(4) 0.0041(3) 0.0012(3) -0.0038(3)
O17 0.0139(4) 0.0212(4) 0.0202(4) -0.0003(3) -0.0014(3) -0.0019(3)
O2 0.0114(4) 0.0209(4) 0.0239(4) 0.0017(3) 0.0009(3) -0.0050(3)
O14 0.0173(4) 0.0238(4) 0.0196(4) 0.0029(3) 0.0015(3) -0.0086(3)
O4 0.0183(4) 0.0222(4) 0.0269(4) 0.0034(3) -0.0004(3) -0.0090(3)
C19 0.0137(5) 0.0174(5) 0.0174(5) 0.0061(4) 0.0014(4) 0.0017(4)
C22 0.0148(5) 0.0159(5) 0.0158(5) 0.0048(4) -0.0011(4) -0.0018(4)
C16 0.0125(5) 0.0158(5) 0.0185(5) 0.0016(4) -0.0017(4) -0.0010(4)
C6 0.0139(5) 0.0210(5) 0.0191(5) 0.0067(4) 0.0015(4) -0.0018(4)
C7 0.0160(5) 0.0177(5) 0.0180(5) 0.0052(4) 0.0000(4) -0.0045(4)
C11 0.0141(5) 0.0157(5) 0.0179(5) 0.0048(4) -0.0008(4) 0.0007(4)
C10 0.0173(5) 0.0162(5) 0.0211(5) 0.0052(4) 0.0023(4) -0.0022(4)
C5 0.0141(5) 0.0174(5) 0.0150(5) 0.0035(4) 0.0004(4) 0.0004(4)
C8 0.0148(5) 0.0167(5) 0.0146(5) 0.0040(4) 0.0005(4) 0.0005(4)
C18 0.0174(5) 0.0251(6) 0.0294(6) 0.0066(5) -0.0066(5) -0.0042(5)
C9 0.0144(5) 0.0183(5) 0.0227(6) 0.0058(4) 0.0021(4) -0.0011(4)
C3 0.0160(5) 0.0175(5) 0.0184(5) 0.0056(4) 0.0011(4) 0.0004(4)
C13 0.0185(5) 0.0178(5) 0.0158(5) 0.0059(4) -0.0006(4) -0.0019(4)
C15 0.0214(6) 0.0264(6) 0.0200(6) 0.0084(5) 0.0031(4) -0.0054(5)
C12 0.0143(5) 0.0193(5) 0.0183(5) 0.0055(4) 0.0013(4) -0.0006(4)
C21 0.0173(5) 0.0282(6) 0.0176(6) 0.0063(5) 0.0027(4) -0.0032(4)
C1 0.0120(5) 0.0201(6) 0.0298(6) 0.0012(4) 0.0000(4) -0.0011(5)

loop_
_atom_type_symbol
_atom_type_description
_atom_type_scat_dispersion_real
_atom_type_scat_dispersion_imag
_atom_type_scat_source
C C 0.0181 0.0091 'International Tables Vol C Tables 4.2.6.8 and 6.1.1.4'
H H 0.0000 0.0000 'International Tables Vol C Tables 4.2.6.8 and 6.1.1.4'
O O 0.0492 0.0322 'International Tables Vol C Tables 4.2.6.8 and 6.1.1.4'

loop_
_geom_angle_atom_site_label_1
_geom_angle_atom_site_label_2
_geom_angle_atom_site_label_3
_geom_angle
C19 O20 C21 116.33(8)
C16 O17 C18 113.77(9)
C3 O2 C1 115.40(8)
C13 O14 C15 117.61(9)
O20 C19 C22 123.79(10)
O20 C19 C16 115.53(9)
C22 C19 C16 120.67(10)
C19 C22 H22 120.1
C19 C22 C11 119.89(10)
C11 C22 H22 120.1
O17 C16 C19 119.67(10)
O17 C16 C13 121.07(10)
C19 C16 C13 119.14(10)
C7 C6 H6 119.9
C7 C6 C5 120.16(10)
C5 C6 H6 119.9
C6 C7 H7 119.5
C6 C7 C8 121.03(10)
C8 C7 H7 119.5
C22 C11 C8 119.97(10)
C12 C11 C22 119.69(10)
C12 C11 C8 120.34(10)
C5 C10 H10 119.8
C9 C10 H10 119.8
C9 C10 C5 120.44(10)
C6 C5 C3 122.00(10)
C10 C5 C6 119.29(10)
C10 C5 C3 118.69(10)
C7 C8 C11 120.91(10)
C7 C8 C9 118.14(10)
C9 C8 C11 120.95(10)
O17 C18 H18A 109.5
O17 C18 H18B 109.5
O17 C18 H18C 109.5
H18A C18 H18B 109.5
H18A C18 H18C 109.5
H18B C18 H18C 109.5
C10 C9 C8 120.93(10)
C10 C9 H9 119.5
C8 C9 H9 119.5
O2 C3 C5 111.90(9)
O4 C3 O2 123.63(10)
O4 C3 C5 124.47(10)
O14 C13 C16 115.08(10)
O14 C13 C12 124.58(10)
C12 C13 C16 120.34(10)
O14 C15 H15A 109.5
O14 C15 H15B 109.5
O14 C15 H15C 109.5
H15A C15 H15B 109.5
H15A C15 H15C 109.5
H15B C15 H15C 109.5
C11 C12 H12 119.9
C13 C12 C11 120.23(10)
C13 C12 H12 119.9
O20 C21 H21A 109.5
O20 C21 H21B 109.5
O20 C21 H21C 109.5
H21A C21 H21B 109.5
H21A C21 H21C 109.5
H21B C21 H21C 109.5
O2 C1 H1A 109.5
O2 C1 H1B 109.5
O2 C1 H1C 109.5
H1A C1 H1B 109.5
H1A C1 H1C 109.5
H1B C1 H1C 109.5

loop_
_geom_bond_atom_site_label_1
_geom_bond_atom_site_label_2
_geom_bond_distance
O20 C19 1.3667(13)
O20 C21 1.4298(13)
O17 C16 1.3733(13)
O17 C18 1.4345(14)
O2 C3 1.3424(13)
O2 C1 1.4442(13)
O14 C13 1.3618(13)
O14 C15 1.4271(13)
O4 C3 1.2076(14)
C19 C22 1.3937(15)
C19 C16 1.3969(15)
C22 H22 0.9500
C22 C11 1.3972(15)
C16 C13 1.4000(16)
C6 H6 0.9500
C6 C7 1.3881(15)
C6 C5 1.3937(15)
C7 H7 0.9500
C7 C8 1.3994(15)
C11 C8 1.4857(14)
C11 C12 1.3971(15)
C10 H10 0.9500
C10 C5 1.3916(15)
C10 C9 1.3851(16)
C5 C3 1.4891(15)
C8 C9 1.3997(15)
C18 H18A 0.9800
C18 H18B 0.9800
C18 H18C 0.9800
C9 H9 0.9500
C13 C12 1.3921(15)
C15 H15A 0.9800
C15 H15B 0.9800
C15 H15C 0.9800
C12 H12 0.9500
C21 H21A 0.9800
C21 H21B 0.9800
C21 H21C 0.9800
C1 H1A 0.9800
C1 H1B 0.9800
C1 H1C 0.9800

loop_
_geom_hbond_atom_site_label_D
_geom_hbond_atom_site_label_H
_geom_hbond_atom_site_label_A
_geom_hbond_site_symmetry_A
_geom_hbond_distance_DH
_geom_hbond_distance_HA
_geom_hbond_distance_DA
_geom_hbond_angle_DHA
_geom_hbond_publ_flag
C15 H15A O2 2_765 0.98 2.58 3.4933(15) 156 yes
C18 H18C O14 2_555 0.98 2.50 3.4453(16) 161 yes

loop_
_geom_torsion_atom_site_label_1
_geom_torsion_atom_site_label_2
_geom_torsion_atom_site_label_3
_geom_torsion_atom_site_label_4
_geom_torsion
O20 C19 C22 C11 178.85(10)
O20 C19 C16 O17 -1.73(15)
O20 C19 C16 C13 -177.75(10)
O17 C16 C13 O14 1.62(16)
O17 C16 C13 C12 -178.14(10)
O14 C13 C12 C11 -178.77(10)
C19 C22 C11 C8 -179.40(9)
C19 C22 C11 C12 -0.02(16)
C19 C16 C13 O14 177.58(10)
C19 C16 C13 C12 -2.18(17)
C22 C19 C16 O17 178.33(9)
C22 C19 C16 C13 2.31(17)
C22 C11 C8 C7 148.15(11)
C22 C11 C8 C9 -30.78(15)
C22 C11 C12 C13 0.14(16)
C16 C19 C22 C11 -1.23(16)
C16 C13 C12 C11 0.97(17)
C6 C7 C8 C11 179.90(10)
C6 C7 C8 C9 -1.14(16)
C6 C5 C3 O2 23.34(15)
C6 C5 C3 O4 -156.74(12)
C7 C6 C5 C10 -0.25(17)
C7 C6 C5 C3 178.45(10)
C7 C8 C9 C10 0.19(17)
C11 C8 C9 C10 179.15(10)
C10 C5 C3 O2 -157.96(10)
C10 C5 C3 O4 21.96(17)
C5 C6 C7 C8 1.18(17)
C5 C10 C9 C8 0.72(17)
C8 C11 C12 C13 179.52(10)
C18 O17 C16 C19 111.07(11)
C18 O17 C16 C13 -72.99(13)
C9 C10 C5 C6 -0.70(17)
C9 C10 C5 C3 -179.43(10)
C15 O14 C13 C16 178.23(10)
C15 O14 C13 C12 -2.02(16)
C12 C11 C8 C7 -31.23(16)
C12 C11 C8 C9 149.84(11)
C21 O20 C19 C22 -15.21(15)
C21 O20 C19 C16 164.86(10)
C1 O2 C3 O4 -0.72(16)
C1 O2 C3 C5 179.20(9)
